data_7248181
loop_
_publ_author_name
'Wang, Zhen'
'Gausmann, Marcel'
'Dickoff, Jan-Hendrik'
'Christmann, Mathias'

_publ_section_title
;
 Iodine-enabled organoelectrocatalysis: enantioselective cross
 dehydrogenative coupling of sulfides and aldehydes
;
_journal_issue 5
_journal_name_full 'Green Chemistry'
_journal_page_first 2546
_journal_page_last 2551
_journal_paper_doi 10.1039/D3GC03828A
_journal_volume 26
_journal_year 2024
_chemical_absolute_configuration rm
_chemical_formula_sum 'C22 H24 N2 O6 S'
_chemical_formula_weight 444.49
_chemical_name_systematic '(R)-2-cyclohexyl-2-(p-tolylthio)ethyl 3,5-dinitrobenzoate'
_space_group_crystal_system monoclinic
_space_group_IT_number 4
_space_group_name_Hall 'P 2yb'
_space_group_name_H-M_alt 'P 1 21 1'
_atom_sites_solution_hydrogens geom
_audit_creation_method SHELXL-2019/3
_audit_update_record
;
2023-05-18 deposited with the CCDC.	2024-02-13 downloaded from the CCDC.
;
_cell_angle_alpha 90
_cell_angle_beta 101.4062(3)
_cell_angle_gamma 90
_cell_formula_units_Z 4
_cell_length_a 12.34031(9)
_cell_length_b 7.13358(5)
_cell_length_c 24.66536(18)
_cell_measurement_reflns_used 9212
_cell_measurement_temperature 100(2)
_cell_measurement_theta_max 68.16
_cell_measurement_theta_min 3.65
_cell_volume 2128.42(3)
_computing_cell_refinement 'Bruker SAINT'
_computing_data_collection 'Bruker APEX4'
_computing_data_reduction 'Bruker SAINT'
_computing_structure_refinement 'SHELXL-2019/2 (Sheldrick, 2019)'
_computing_structure_solution 'SHELXT 2018/2 (Sheldrick, 2018)'
_diffrn_ambient_temperature 100(2)
_diffrn_measured_fraction_theta_full 0.985
_diffrn_measured_fraction_theta_max 0.985
_diffrn_measurement_device_type 'Bruker Photon CMOS Detector, D8 Venture'
_diffrn_measurement_method '\f and \w scans'
_diffrn_radiation_type CuK\a
_diffrn_radiation_wavelength 1.54178
_diffrn_reflns_av_R_equivalents 0.0628
_diffrn_reflns_av_unetI/netI 0.0580
_diffrn_reflns_Laue_measured_fraction_full 0.985
_diffrn_reflns_Laue_measured_fraction_max 0.985
_diffrn_reflns_limit_h_max 14
_diffrn_reflns_limit_h_min -14
_diffrn_reflns_limit_k_max 8
_diffrn_reflns_limit_k_min -8
_diffrn_reflns_limit_l_max 29
_diffrn_reflns_limit_l_min -29
_diffrn_reflns_number 34981
_diffrn_reflns_point_group_measured_fraction_full 0.991
_diffrn_reflns_point_group_measured_fraction_max 0.990
_diffrn_reflns_theta_full 67.679
_diffrn_reflns_theta_max 68.209
_diffrn_reflns_theta_min 3.654
_diffrn_source 'sealed tube'
_exptl_absorpt_coefficient_mu 1.716
_exptl_absorpt_correction_type multi-scan
_exptl_absorpt_process_details
;
SADABS-2016/2 (Bruker,2016/2) was used for absorption correction.
wR2(int) was 0.1634 before and 0.1073 after correction.
The Ratio of minimum to maximum transmission is 0.5908.
The \l/2 correction factor is Not present.
;
_exptl_crystal_colour yellow
_exptl_crystal_density_diffrn 1.387
_exptl_crystal_description rod
_exptl_crystal_F_000 936
_exptl_crystal_size_max 0.590
_exptl_crystal_size_mid 0.060
_exptl_crystal_size_min 0.050
_exptl_transmission_factor_max 0.7531
_exptl_transmission_factor_min 0.4449
_refine_diff_density_max 0.695
_refine_diff_density_min -0.529
_refine_diff_density_rms 0.174
_refine_ls_abs_structure_details
;
 Refined as a perfect inversion twin.
;
_refine_ls_abs_structure_Flack 0.5
_refine_ls_extinction_method none
_refine_ls_goodness_of_fit_ref 1.124
_refine_ls_hydrogen_treatment constr
_refine_ls_matrix_type full
_refine_ls_number_parameters 561
_refine_ls_number_reflns 7622
_refine_ls_number_restraints 1
_refine_ls_restrained_S_all 1.124
_refine_ls_R_factor_all 0.0567
_refine_ls_R_factor_gt 0.0552
_refine_ls_shift/su_max 0.000
_refine_ls_shift/su_mean 0.000
_refine_ls_structure_factor_coef Fsqd
_refine_ls_weighting_details 'w=1/[\s^2^(Fo^2^)+(0.0774P)^2^+0.4244P] where P=(Fo^2^+2Fc^2^)/3'
_refine_ls_weighting_scheme calc
_refine_ls_wR_factor_gt 0.1228
_refine_ls_wR_factor_ref 0.1244
_reflns_Friedel_coverage 0.850
_reflns_Friedel_fraction_full 0.997
_reflns_Friedel_fraction_max 0.997
_reflns_number_gt 7315
_reflns_number_total 7622
_reflns_threshold_expression 'I > 2\s(I)'
_cod_data_source_file d3gc03828a2.cif
_cod_data_source_block ZW_CH119
_cod_depositor_comments 'Adding full bibliography for 7248181.cif.'
_cod_original_sg_symbol_H-M 'P 21'
_cod_database_code 7248181
_shelx_shelxl_version_number 2019/3
_shelx_space_group_comment
;
The symmetry employed for this shelxl refinement is uniquely defined
by the following loop, which should always be used as a source of
symmetry information in preference to the above space-group names.
They are only intended as comments.
;
_shelx_estimated_absorpt_t_min 0.431
_shelx_estimated_absorpt_t_max 0.919

loop_
_space_group_symop_operation_xyz
'x, y, z'
'-x, y+1/2, -z'

loop_
_atom_site_label
_atom_site_type_symbol
_atom_site_fract_x
_atom_site_fract_y
_atom_site_fract_z
_atom_site_U_iso_or_equiv
_atom_site_adp_type
_atom_site_occupancy
_atom_site_site_symmetry_order
_atom_site_calc_flag
_atom_site_refinement_flags_posn
_atom_site_refinement_flags_adp
_atom_site_refinement_flags_occupancy
_atom_site_disorder_assembly
_atom_site_disorder_group
S1 S 0.41218(6) 0.23944(12) 0.83206(3) 0.0230(2) Uani 1 1 d . . . . .
O1 O 0.3969(2) 0.6668(3) 0.85353(10) 0.0212(5) Uani 1 1 d . . . . .
O2 O 0.4298(2) 0.7060(4) 0.94650(10) 0.0261(5) Uani 1 1 d . . . . .
O3 O 0.6554(2) 0.8350(5) 0.74410(11) 0.0331(6) Uani 1 1 d . . . . .
O4 O 0.7956(3) 1.0095(6) 0.77726(12) 0.0484(9) Uani 1 1 d . . . . .
O5 O 0.7917(2) 0.9947(4) 1.02756(10) 0.0342(7) Uani 1 1 d . . . . .
O6 O 0.9038(2) 1.0792(5) 0.97487(11) 0.0331(6) Uani 1 1 d . . . . .
N1 N 0.7151(3) 0.9161(5) 0.78200(12) 0.0256(7) Uani 1 1 d . . . . .
N2 N 0.8170(3) 1.0107(4) 0.98198(12) 0.0226(6) Uani 1 1 d . . . . .
C1 C 0.2131(3) 0.2459(5) 0.86731(13) 0.0206(7) Uani 1 1 d . . . . .
H1 H 0.159067 0.331172 0.880273 0.025 Uiso 1 1 calc R U . . .
C2 C 0.2275(3) 0.0766(5) 0.90554(15) 0.0268(8) Uani 1 1 d . . . . .
H2A H 0.258797 0.117515 0.943785 0.032 Uiso 1 1 calc R U . . .
H2B H 0.280153 -0.012273 0.893938 0.032 Uiso 1 1 calc R U . . .
C3 C 0.1173(3) -0.0222(6) 0.90440(17) 0.0302(8) Uani 1 1 d . . . . .
H3A H 0.129788 -0.135900 0.927832 0.036 Uiso 1 1 calc R U . . .
H3B H 0.067382 0.062074 0.919890 0.036 Uiso 1 1 calc R U . . .
C4 C 0.0629(3) -0.0772(6) 0.84585(18) 0.0294(8) Uani 1 1 d . . . . .
H4A H -0.010863 -0.131634 0.846051 0.035 Uiso 1 1 calc R U . . .
H4B H 0.108151 -0.174399 0.832220 0.035 Uiso 1 1 calc R U . . .
C5 C 0.0501(3) 0.0900(6) 0.80700(17) 0.0297(8) Uani 1 1 d . . . . .
H5A H -0.002481 0.180427 0.817969 0.036 Uiso 1 1 calc R U . . .
H5B H 0.019169 0.047501 0.768877 0.036 Uiso 1 1 calc R U . . .
C6 C 0.1608(3) 0.1877(6) 0.80799(15) 0.0270(8) Uani 1 1 d . . . . .
H6A H 0.149137 0.299986 0.783945 0.032 Uiso 1 1 calc R U . . .
H6B H 0.211263 0.101791 0.793489 0.032 Uiso 1 1 calc R U . . .
C7 C 0.3223(3) 0.3568(5) 0.87240(14) 0.0191(7) Uani 1 1 d . . . . .
H7 H 0.360466 0.356761 0.912140 0.023 Uiso 1 1 calc R U . . .
C8 C 0.2975(3) 0.5589(5) 0.85450(15) 0.0217(7) Uani 1 1 d . . . . .
H8A H 0.249957 0.560118 0.817117 0.026 Uiso 1 1 calc R U . . .
H8B H 0.255853 0.619313 0.880205 0.026 Uiso 1 1 calc R U . . .
C9 C 0.4561(3) 0.7241(5) 0.90182(13) 0.0191(7) Uani 1 1 d . . . . .
C10 C 0.5624(3) 0.8114(5) 0.89464(14) 0.0188(7) Uani 1 1 d . . . . .
C11 C 0.5872(3) 0.8248(5) 0.84168(14) 0.0188(7) Uani 1 1 d . . . . .
H11 H 0.536759 0.782538 0.809828 0.023 Uiso 1 1 calc R U . . .
C12 C 0.6887(3) 0.9025(5) 0.83767(14) 0.0206(7) Uani 1 1 d . . . . .
C13 C 0.7652(3) 0.9634(5) 0.88200(15) 0.0199(7) Uani 1 1 d . . . . .
H13 H 0.834036 1.014996 0.877758 0.024 Uiso 1 1 calc R U . . .
C14 C 0.7371(3) 0.9459(5) 0.93360(14) 0.0192(7) Uani 1 1 d . . . . .
C15 C 0.6369(3) 0.8713(5) 0.94053(14) 0.0206(7) Uani 1 1 d . . . . .
H15 H 0.619992 0.861677 0.976355 0.025 Uiso 1 1 calc R U . . .
C16 C 0.5464(3) 0.3222(5) 0.86159(15) 0.0207(7) Uani 1 1 d . . . . .
C17 C 0.5875(3) 0.3360(5) 0.91812(14) 0.0210(7) Uani 1 1 d . . . . .
H17 H 0.541755 0.303007 0.943417 0.025 Uiso 1 1 calc R U . . .
C18 C 0.6943(3) 0.3974(5) 0.93786(16) 0.0254(8) Uani 1 1 d . . . . .
H18 H 0.719864 0.411193 0.976589 0.030 Uiso 1 1 calc R U . . .
C19 C 0.7657(3) 0.4399(5) 0.90163(18) 0.0276(8) Uani 1 1 d . . . . .
C20 C 0.7249(3) 0.4208(5) 0.84510(17) 0.0274(8) Uani 1 1 d . . . . .
H20 H 0.772027 0.445816 0.819829 0.033 Uiso 1 1 calc R U . . .
C21 C 0.6164(3) 0.3657(5) 0.82499(15) 0.0238(7) Uani 1 1 d . . . . .
H21 H 0.589459 0.357487 0.786224 0.029 Uiso 1 1 calc R U . . .
C22 C 0.8835(3) 0.5027(7) 0.9231(2) 0.0400(10) Uani 1 1 d . . . . .
H22A H 0.903964 0.597274 0.898106 0.060 Uiso 1 1 calc R U . . .
H22B H 0.933248 0.394799 0.924968 0.060 Uiso 1 1 calc R U . . .
H22C H 0.889527 0.556726 0.960097 0.060 Uiso 1 1 calc R U . . .
S1B S 0.94549(8) 0.70308(14) 0.35664(3) 0.0289(2) Uani 1 1 d . . . . .
O1B O 0.7972(2) 0.7231(4) 0.48964(9) 0.0271(5) Uani 1 1 d . . . . .
O2B O 0.9745(2) 0.7188(5) 0.53519(10) 0.0327(6) Uani 1 1 d . . . . .
O3B O 1.0522(2) 0.6285(5) 0.73349(11) 0.0370(7) Uani 1 1 d . . . . .
O4B O 0.9246(3) 0.5418(5) 0.77682(12) 0.0442(8) Uani 1 1 d . . . . .
O5B O 0.5104(3) 0.5215(6) 0.58921(14) 0.0519(10) Uani 1 1 d . . . . .
O6B O 0.5562(3) 0.4239(5) 0.67304(14) 0.0446(8) Uani 1 1 d . . . . .
N1B N 0.9567(3) 0.5882(5) 0.73449(13) 0.0291(7) Uani 1 1 d . . . . .
N2B N 0.5785(3) 0.4953(6) 0.63166(14) 0.0348(8) Uani 1 1 d . . . . .
C1B C 0.7672(3) 0.5009(6) 0.38131(14) 0.0247(8) Uani 1 1 d . . . . .
H1B H 0.724137 0.473959 0.410773 0.030 Uiso 1 1 calc R U . . .
C2B C 0.8025(3) 0.3126(6) 0.36155(15) 0.0267(8) Uani 1 1 d . . . . .
H2BA H 0.848514 0.246298 0.393178 0.032 Uiso 1 1 calc R U . . .
H2BB H 0.848553 0.334378 0.333543 0.032 Uiso 1 1 calc R U . . .
C3B C 0.7047(3) 0.1880(6) 0.33646(16) 0.0324(9) Uani 1 1 d . . . . .
H3BA H 0.732382 0.071805 0.321922 0.039 Uiso 1 1 calc R U . . .
H3BB H 0.663631 0.152272 0.365533 0.039 Uiso 1 1 calc R U . . .
C4B C 0.6274(4) 0.2889(6) 0.28998(16) 0.0318(9) Uani 1 1 d . . . . .
H4BA H 0.561928 0.209376 0.276354 0.038 Uiso 1 1 calc R U . . .
H4BB H 0.665784 0.310543 0.258880 0.038 Uiso 1 1 calc R U . . .
C5B C 0.5901(3) 0.4764(6) 0.30989(17) 0.0318(9) Uani 1 1 d . . . . .
H5BA H 0.544841 0.453494 0.338192 0.038 Uiso 1 1 calc R U . . .
H5BB H 0.543229 0.542274 0.278416 0.038 Uiso 1 1 calc R U . . .
C6B C 0.6888(3) 0.6017(6) 0.33462(15) 0.0268(8) Uani 1 1 d . . . . .
H6BA H 0.729442 0.636619 0.305288 0.032 Uiso 1 1 calc R U . . .
H6BB H 0.661581 0.718291 0.349107 0.032 Uiso 1 1 calc R U . . .
C7B C 0.8686(3) 0.6192(6) 0.40851(15) 0.0265(8) Uani 1 1 d . . . . .
H7B H 0.918918 0.537149 0.435188 0.032 Uiso 1 1 calc R U . . .
C8B C 0.8367(4) 0.7876(6) 0.44051(15) 0.0290(8) Uani 1 1 d . . . . .
H8BA H 0.901651 0.870319 0.451843 0.035 Uiso 1 1 calc R U . . .
H8BB H 0.777896 0.860706 0.416453 0.035 Uiso 1 1 calc R U . . .
C9B C 0.8770(3) 0.6997(6) 0.53451(14) 0.0263(8) Uani 1 1 d . . . . .
C10B C 0.8342(3) 0.6479(5) 0.58516(14) 0.0239(8) Uani 1 1 d . . . . .
C11B C 0.9100(3) 0.6440(5) 0.63442(15) 0.0246(8) Uani 1 1 d . . . . .
H11B H 0.985196 0.674749 0.635341 0.029 Uiso 1 1 calc R U . . .
C12B C 0.8751(3) 0.5947(5) 0.68255(14) 0.0240(7) Uani 1 1 d . . . . .
C13B C 0.7670(3) 0.5442(5) 0.68294(15) 0.0266(8) Uani 1 1 d . . . . .
H13B H 0.744396 0.507137 0.715993 0.032 Uiso 1 1 calc R U . . .
C14B C 0.6941(3) 0.5505(6) 0.63302(16) 0.0279(8) Uani 1 1 d . . . . .
C15B C 0.7236(3) 0.6018(6) 0.58360(16) 0.0276(8) Uani 1 1 d . . . . .
H15B H 0.670488 0.605461 0.549971 0.033 Uiso 1 1 calc R U . . .
C16B C 1.0864(3) 0.6551(5) 0.38681(15) 0.0260(8) Uani 1 1 d . . . . .
C17B C 1.1317(3) 0.6710(5) 0.44319(14) 0.0256(8) Uani 1 1 d . . . . .
H17B H 1.086110 0.704774 0.468497 0.031 Uiso 1 1 calc R U . . .
C18B C 1.2439(4) 0.6369(6) 0.46212(15) 0.0297(8) Uani 1 1 d . . . . .
H18B H 1.273718 0.646821 0.500589 0.036 Uiso 1 1 calc R U . . .
C19B C 1.3138(3) 0.5888(6) 0.42645(16) 0.0300(8) Uani 1 1 d . . . . .
C20B C 1.2677(3) 0.5744(6) 0.36992(16) 0.0284(8) Uani 1 1 d . . . . .
H20B H 1.313634 0.542609 0.344606 0.034 Uiso 1 1 calc R U . . .
C21B C 1.1561(3) 0.6060(5) 0.35054(15) 0.0264(8) Uani 1 1 d . . . . .
H21B H 1.126350 0.594254 0.312119 0.032 Uiso 1 1 calc R U . . .
C22B C 1.4347(4) 0.5515(8) 0.44777(19) 0.0415(10) Uani 1 1 d . . . . .
H22D H 1.450806 0.419447 0.441730 0.062 Uiso 1 1 calc R U . . .
H22E H 1.453392 0.579556 0.487415 0.062 Uiso 1 1 calc R U . . .
H22F H 1.478814 0.631176 0.428032 0.062 Uiso 1 1 calc R U . . .

loop_
_atom_site_aniso_label
_atom_site_aniso_U_11
_atom_site_aniso_U_22
_atom_site_aniso_U_33
_atom_site_aniso_U_23
_atom_site_aniso_U_13
_atom_site_aniso_U_12
S1 0.0208(4) 0.0234(5) 0.0249(4) -0.0085(3) 0.0048(3) -0.0029(3)
O1 0.0239(12) 0.0160(12) 0.0234(11) 0.0024(9) 0.0043(9) -0.0044(10)
O2 0.0306(12) 0.0232(14) 0.0264(12) -0.0011(11) 0.0102(10) -0.0036(12)
O3 0.0346(14) 0.0422(17) 0.0228(12) -0.0054(12) 0.0060(11) -0.0055(13)
O4 0.0357(16) 0.084(3) 0.0272(14) 0.0001(16) 0.0099(12) -0.0282(17)
O5 0.0408(16) 0.0427(18) 0.0193(12) -0.0030(12) 0.0064(11) -0.0099(14)
O6 0.0258(13) 0.0410(17) 0.0306(13) -0.0006(12) 0.0004(11) -0.0067(13)
N1 0.0245(15) 0.0323(18) 0.0204(14) -0.0001(13) 0.0054(12) -0.0028(14)
N2 0.0277(16) 0.0171(15) 0.0220(14) 0.0011(12) 0.0026(12) 0.0019(12)
C1 0.0205(15) 0.0185(17) 0.0231(16) -0.0012(14) 0.0055(13) -0.0001(14)
C2 0.0303(19) 0.0216(19) 0.0272(17) 0.0014(15) 0.0024(15) -0.0022(16)
C3 0.037(2) 0.022(2) 0.0327(19) 0.0038(16) 0.0093(16) -0.0050(17)
C4 0.0245(18) 0.021(2) 0.042(2) -0.0024(16) 0.0054(16) -0.0023(15)
C5 0.0237(18) 0.029(2) 0.0348(19) 0.0001(16) 0.0012(15) -0.0044(16)
C6 0.0250(17) 0.030(2) 0.0237(16) 0.0013(15) 0.0002(13) -0.0041(16)
C7 0.0202(15) 0.0159(17) 0.0218(15) -0.0005(13) 0.0052(12) 0.0005(14)
C8 0.0207(16) 0.0181(18) 0.0259(16) 0.0006(14) 0.0035(13) -0.0043(14)
C9 0.0242(16) 0.0099(16) 0.0232(15) 0.0032(13) 0.0047(12) 0.0009(14)
C10 0.0239(16) 0.0104(15) 0.0223(15) 0.0015(12) 0.0050(13) 0.0024(13)
C11 0.0245(17) 0.0125(16) 0.0194(15) 0.0009(12) 0.0046(13) -0.0007(14)
C12 0.0254(17) 0.0183(18) 0.0193(16) 0.0020(13) 0.0070(13) 0.0016(14)
C13 0.0233(17) 0.0134(16) 0.0232(17) 0.0014(13) 0.0054(14) 0.0022(13)
C14 0.0246(17) 0.0117(16) 0.0200(16) 0.0011(12) 0.0012(13) 0.0012(13)
C15 0.0269(17) 0.0122(16) 0.0232(16) 0.0018(13) 0.0064(14) 0.0034(14)
C16 0.0221(16) 0.0120(16) 0.0281(17) -0.0003(14) 0.0049(14) 0.0004(14)
C17 0.0268(17) 0.0120(16) 0.0236(16) -0.0004(13) 0.0030(13) 0.0025(14)
C18 0.0316(19) 0.0130(17) 0.0281(18) -0.0022(14) -0.0025(15) 0.0019(15)
C19 0.0234(18) 0.0128(17) 0.043(2) 0.0040(15) -0.0022(16) 0.0002(14)
C20 0.0237(18) 0.0205(19) 0.038(2) 0.0069(15) 0.0068(16) 0.0016(15)
C21 0.0254(18) 0.0199(18) 0.0261(17) 0.0049(14) 0.0051(14) 0.0015(15)
C22 0.026(2) 0.026(2) 0.061(3) 0.009(2) -0.0064(19) -0.0055(17)
S1B 0.0340(5) 0.0324(5) 0.0202(4) 0.0066(4) 0.0048(3) -0.0026(4)
O1B 0.0358(13) 0.0263(14) 0.0186(11) -0.0025(11) 0.0045(10) 0.0047(12)
O2B 0.0357(14) 0.0417(17) 0.0207(11) -0.0044(12) 0.0052(10) -0.0056(14)
O3B 0.0348(15) 0.0492(19) 0.0255(13) -0.0023(12) 0.0025(11) -0.0089(14)
O4B 0.0500(18) 0.059(2) 0.0245(13) 0.0076(14) 0.0091(13) -0.0179(17)
O5B 0.0317(16) 0.083(3) 0.0394(17) 0.0025(18) 0.0035(14) -0.0008(18)
O6B 0.0398(16) 0.056(2) 0.0400(16) 0.0031(15) 0.0133(13) -0.0119(16)
N1B 0.0377(19) 0.0261(17) 0.0233(15) -0.0005(13) 0.0054(13) -0.0079(15)
N2B 0.0304(17) 0.042(2) 0.0318(17) -0.0015(16) 0.0047(15) -0.0010(16)
C1B 0.0297(18) 0.0242(19) 0.0207(16) 0.0014(14) 0.0057(14) 0.0029(15)
C2B 0.0319(19) 0.0228(19) 0.0240(16) 0.0013(15) 0.0023(14) 0.0050(16)
C3B 0.036(2) 0.028(2) 0.0315(18) 0.0003(16) 0.0024(16) 0.0014(18)
C4B 0.036(2) 0.032(2) 0.0250(17) 0.0002(15) 0.0001(15) -0.0026(17)
C5B 0.032(2) 0.033(2) 0.0285(18) 0.0066(17) 0.0013(16) 0.0019(17)
C6B 0.0316(19) 0.0199(19) 0.0284(18) 0.0022(15) 0.0046(15) 0.0038(16)
C7B 0.0328(19) 0.026(2) 0.0206(16) -0.0008(15) 0.0049(14) 0.0029(16)
C8B 0.042(2) 0.024(2) 0.0211(16) 0.0012(14) 0.0055(16) 0.0006(17)
C9B 0.036(2) 0.0234(19) 0.0193(16) -0.0081(14) 0.0049(14) 0.0003(16)
C10B 0.0326(19) 0.0174(18) 0.0222(16) -0.0049(14) 0.0063(14) 0.0033(15)
C11B 0.0328(19) 0.0169(18) 0.0248(17) -0.0043(14) 0.0076(15) -0.0015(15)
C12B 0.036(2) 0.0149(17) 0.0207(16) -0.0028(13) 0.0046(15) -0.0026(15)
C13B 0.038(2) 0.0175(18) 0.0256(17) -0.0038(14) 0.0089(15) -0.0008(16)
C14B 0.031(2) 0.024(2) 0.0293(18) -0.0037(15) 0.0072(16) 0.0016(16)
C15B 0.0337(19) 0.0244(19) 0.0238(17) -0.0043(15) 0.0038(15) 0.0044(16)
C16B 0.036(2) 0.0178(18) 0.0241(16) 0.0021(14) 0.0065(15) -0.0043(16)
C17B 0.038(2) 0.0194(18) 0.0194(15) 0.0009(13) 0.0058(14) -0.0045(15)
C18B 0.041(2) 0.024(2) 0.0217(16) 0.0013(15) 0.0015(15) -0.0047(17)
C19B 0.037(2) 0.0207(19) 0.0311(19) 0.0021(15) 0.0045(16) -0.0037(17)
C20B 0.040(2) 0.0188(18) 0.0270(18) 0.0007(15) 0.0082(16) -0.0043(17)
C21B 0.039(2) 0.0181(18) 0.0212(16) 0.0012(14) 0.0049(15) -0.0049(16)
C22B 0.043(2) 0.042(3) 0.039(2) 0.0013(19) 0.0055(19) -0.002(2)

loop_
_atom_type_symbol
_atom_type_description
_atom_type_scat_dispersion_real
_atom_type_scat_dispersion_imag
_atom_type_scat_source
C C 0.0181 0.0091 'International Tables Vol C Tables 4.2.6.8 and 6.1.1.4'
H H 0.0000 0.0000 'International Tables Vol C Tables 4.2.6.8 and 6.1.1.4'
N N 0.0311 0.0180 'International Tables Vol C Tables 4.2.6.8 and 6.1.1.4'
O O 0.0492 0.0322 'International Tables Vol C Tables 4.2.6.8 and 6.1.1.4'
S S 0.3331 0.5567 'International Tables Vol C Tables 4.2.6.8 and 6.1.1.4'

loop_
_geom_angle_atom_site_label_1
_geom_angle_atom_site_label_2
_geom_angle_atom_site_label_3
_geom_angle
_geom_angle_site_symmetry_1
_geom_angle_site_symmetry_3
_geom_angle_publ_flag
C16 S1 C7 103.97(16) . . ?
C9 O1 C8 117.6(3) . . ?
O3 N1 O4 124.5(3) . . ?
O3 N1 C12 118.2(3) . . ?
O4 N1 C12 117.3(3) . . ?
O6 N2 O5 123.8(3) . . ?
O6 N2 C14 118.5(3) . . ?
O5 N2 C14 117.7(3) . . ?
C2 C1 C6 110.6(3) . . ?
C2 C1 C7 111.3(3) . . ?
C6 C1 C7 114.3(3) . . ?
C2 C1 H1 106.8 . . ?
C6 C1 H1 106.8 . . ?
C7 C1 H1 106.8 . . ?
C1 C2 C3 111.1(3) . . ?
C1 C2 H2A 109.4 . . ?
C3 C2 H2A 109.4 . . ?
C1 C2 H2B 109.4 . . ?
C3 C2 H2B 109.4 . . ?
H2A C2 H2B 108.0 . . ?
C4 C3 C2 111.2(3) . . ?
C4 C3 H3A 109.4 . . ?
C2 C3 H3A 109.4 . . ?
C4 C3 H3B 109.4 . . ?
C2 C3 H3B 109.4 . . ?
H3A C3 H3B 108.0 . . ?
C3 C4 C5 111.6(3) . . ?
C3 C4 H4A 109.3 . . ?
C5 C4 H4A 109.3 . . ?
C3 C4 H4B 109.3 . . ?
C5 C4 H4B 109.3 . . ?
H4A C4 H4B 108.0 . . ?
C4 C5 C6 111.6(3) . . ?
C4 C5 H5A 109.3 . . ?
C6 C5 H5A 109.3 . . ?
C4 C5 H5B 109.3 . . ?
C6 C5 H5B 109.3 . . ?
H5A C5 H5B 108.0 . . ?
C5 C6 C1 110.1(3) . . ?
C5 C6 H6A 109.6 . . ?
C1 C6 H6A 109.6 . . ?
C5 C6 H6B 109.6 . . ?
C1 C6 H6B 109.6 . . ?
H6A C6 H6B 108.1 . . ?
C8 C7 C1 109.8(3) . . ?
C8 C7 S1 112.6(2) . . ?
C1 C7 S1 109.5(2) . . ?
C8 C7 H7 108.3 . . ?
C1 C7 H7 108.3 . . ?
S1 C7 H7 108.3 . . ?
O1 C8 C7 112.6(3) . . ?
O1 C8 H8A 109.1 . . ?
C7 C8 H8A 109.1 . . ?
O1 C8 H8B 109.1 . . ?
C7 C8 H8B 109.1 . . ?
H8A C8 H8B 107.8 . . ?
O2 C9 O1 125.5(3) . . ?
O2 C9 C10 123.4(3) . . ?
O1 C9 C10 111.1(3) . . ?
C15 C10 C11 120.7(3) . . ?
C15 C10 C9 119.4(3) . . ?
C11 C10 C9 119.8(3) . . ?
C12 C11 C10 117.3(3) . . ?
C12 C11 H11 121.3 . . ?
C10 C11 H11 121.3 . . ?
C13 C12 C11 124.0(3) . . ?
C13 C12 N1 118.6(3) . . ?
C11 C12 N1 117.4(3) . . ?
C12 C13 C14 116.5(3) . . ?
C12 C13 H13 121.8 . . ?
C14 C13 H13 121.8 . . ?
C15 C14 C13 122.5(3) . . ?
C15 C14 N2 119.6(3) . . ?
C13 C14 N2 117.9(3) . . ?
C10 C15 C14 119.0(3) . . ?
C10 C15 H15 120.5 . . ?
C14 C15 H15 120.5 . . ?
C17 C16 C21 118.8(3) . . ?
C17 C16 S1 124.1(3) . . ?
C21 C16 S1 117.0(3) . . ?
C18 C17 C16 120.6(3) . . ?
C18 C17 H17 119.7 . . ?
C16 C17 H17 119.7 . . ?
C17 C18 C19 121.2(3) . . ?
C17 C18 H18 119.4 . . ?
C19 C18 H18 119.4 . . ?
C20 C19 C18 117.8(3) . . ?
C20 C19 C22 120.8(4) . . ?
C18 C19 C22 121.4(4) . . ?
C21 C20 C19 121.2(4) . . ?
C21 C20 H20 119.4 . . ?
C19 C20 H20 119.4 . . ?
C20 C21 C16 120.4(3) . . ?
C20 C21 H21 119.8 . . ?
C16 C21 H21 119.8 . . ?
C19 C22 H22A 109.5 . . ?
C19 C22 H22B 109.5 . . ?
H22A C22 H22B 109.5 . . ?
C19 C22 H22C 109.5 . . ?
H22A C22 H22C 109.5 . . ?
H22B C22 H22C 109.5 . . ?
C16B S1B C7B 104.01(17) . . ?
C9B O1B C8B 114.3(3) . . ?
O3B N1B O4B 123.7(3) . . ?
O3B N1B C12B 118.4(3) . . ?
O4B N1B C12B 118.0(3) . . ?
O6B N2B O5B 123.4(4) . . ?
O6B N2B C14B 118.0(3) . . ?
O5B N2B C14B 118.5(3) . . ?
C2B C1B C6B 110.6(3) . . ?
C2B C1B C7B 111.2(3) . . ?
C6B C1B C7B 114.0(3) . . ?
C2B C1B H1B 106.9 . . ?
C6B C1B H1B 106.9 . . ?
C7B C1B H1B 106.9 . . ?
C1B C2B C3B 113.0(3) . . ?
C1B C2B H2BA 109.0 . . ?
C3B C2B H2BA 109.0 . . ?
C1B C2B H2BB 109.0 . . ?
C3B C2B H2BB 109.0 . . ?
H2BA C2B H2BB 107.8 . . ?
C4B C3B C2B 110.9(3) . . ?
C4B C3B H3BA 109.5 . . ?
C2B C3B H3BA 109.5 . . ?
C4B C3B H3BB 109.5 . . ?
C2B C3B H3BB 109.5 . . ?
H3BA C3B H3BB 108.0 . . ?
C3B C4B C5B 110.9(3) . . ?
C3B C4B H4BA 109.5 . . ?
C5B C4B H4BA 109.5 . . ?
C3B C4B H4BB 109.5 . . ?
C5B C4B H4BB 109.5 . . ?
H4BA C4B H4BB 108.1 . . ?
C4B C5B C6B 111.8(3) . . ?
C4B C5B H5BA 109.3 . . ?
C6B C5B H5BA 109.3 . . ?
C4B C5B H5BB 109.3 . . ?
C6B C5B H5BB 109.3 . . ?
H5BA C5B H5BB 107.9 . . ?
C1B C6B C5B 111.1(3) . . ?
C1B C6B H6BA 109.4 . . ?
C5B C6B H6BA 109.4 . . ?
C1B C6B H6BB 109.4 . . ?
C5B C6B H6BB 109.4 . . ?
H6BA C6B H6BB 108.0 . . ?
C8B C7B C1B 112.5(3) . . ?
C8B C7B S1B 108.9(3) . . ?
C1B C7B S1B 111.1(2) . . ?
C8B C7B H7B 108.0 . . ?
C1B C7B H7B 108.0 . . ?
S1B C7B H7B 108.0 . . ?
O1B C8B C7B 109.9(3) . . ?
O1B C8B H8BA 109.7 . . ?
C7B C8B H8BA 109.7 . . ?
O1B C8B H8BB 109.7 . . ?
C7B C8B H8BB 109.7 . . ?
H8BA C8B H8BB 108.2 . . ?
O2B C9B O1B 124.4(3) . . ?
O2B C9B C10B 122.1(3) . . ?
O1B C9B C10B 113.4(3) . . ?
C11B C10B C15B 120.5(3) . . ?
C11B C10B C9B 116.8(3) . . ?
C15B C10B C9B 122.7(3) . . ?
C10B C11B C12B 119.3(3) . . ?
C10B C11B H11B 120.4 . . ?
C12B C11B H11B 120.4 . . ?
C13B C12B C11B 122.3(3) . . ?
C13B C12B N1B 118.8(3) . . ?
C11B C12B N1B 118.8(3) . . ?
C14B C13B C12B 116.5(3) . . ?
C14B C13B H13B 121.7 . . ?
C12B C13B H13B 121.7 . . ?
C13B C14B C15B 123.8(4) . . ?
C13B C14B N2B 118.1(3) . . ?
C15B C14B N2B 118.1(3) . . ?
C14B C15B C10B 117.5(4) . . ?
C14B C15B H15B 121.2 . . ?
C10B C15B H15B 121.2 . . ?
C17B C16B C21B 118.7(4) . . ?
C17B C16B S1B 124.4(3) . . ?
C21B C16B S1B 116.9(3) . . ?
C18B C17B C16B 119.7(3) . . ?
C18B C17B H17B 120.2 . . ?
C16B C17B H17B 120.2 . . ?
C19B C18B C17B 122.1(3) . . ?
C19B C18B H18B 119.0 . . ?
C17B C18B H18B 119.0 . . ?
C18B C19B C20B 117.8(4) . . ?
C18B C19B C22B 121.2(4) . . ?
C20B C19B C22B 120.9(4) . . ?
C21B C20B C19B 120.8(4) . . ?
C21B C20B H20B 119.6 . . ?
C19B C20B H20B 119.6 . . ?
C20B C21B C16B 121.0(3) . . ?
C20B C21B H21B 119.5 . . ?
C16B C21B H21B 119.5 . . ?
C19B C22B H22D 109.5 . . ?
C19B C22B H22E 109.5 . . ?
H22D C22B H22E 109.5 . . ?
C19B C22B H22F 109.5 . . ?
H22D C22B H22F 109.5 . . ?
H22E C22B H22F 109.5 . . ?

loop_
_geom_bond_atom_site_label_1
_geom_bond_atom_site_label_2
_geom_bond_distance
_geom_bond_site_symmetry_2
_geom_bond_publ_flag
S1 C16 1.774(4) . ?
S1 C7 1.833(3) . ?
O1 C9 1.332(4) . ?
O1 C8 1.453(4) . ?
O2 C9 1.216(4) . ?
O3 N1 1.216(5) . ?
O4 N1 1.221(5) . ?
O5 N2 1.230(4) . ?
O6 N2 1.221(4) . ?
N1 C12 1.476(4) . ?
N2 C14 1.464(5) . ?
C1 C2 1.521(5) . ?
C1 C6 1.535(5) . ?
C1 C7 1.546(5) . ?
C1 H1 1.0000 . ?
C2 C3 1.527(6) . ?
C2 H2A 0.9900 . ?
C2 H2B 0.9900 . ?
C3 C4 1.519(6) . ?
C3 H3A 0.9900 . ?
C3 H3B 0.9900 . ?
C4 C5 1.519(6) . ?
C4 H4A 0.9900 . ?
C4 H4B 0.9900 . ?
C5 C6 1.529(5) . ?
C5 H5A 0.9900 . ?
C5 H5B 0.9900 . ?
C6 H6A 0.9900 . ?
C6 H6B 0.9900 . ?
C7 C8 1.521(5) . ?
C7 H7 1.0000 . ?
C8 H8A 0.9900 . ?
C8 H8B 0.9900 . ?
C9 C10 1.494(5) . ?
C10 C15 1.378(5) . ?
C10 C11 1.403(4) . ?
C11 C12 1.390(5) . ?
C11 H11 0.9500 . ?
C12 C13 1.367(5) . ?
C13 C14 1.390(5) . ?
C13 H13 0.9500 . ?
C14 C15 1.387(5) . ?
C15 H15 0.9500 . ?
C16 C17 1.390(5) . ?
C16 C21 1.401(5) . ?
C17 C18 1.383(5) . ?
C17 H17 0.9500 . ?
C18 C19 1.407(6) . ?
C18 H18 0.9500 . ?
C19 C20 1.393(6) . ?
C19 C22 1.513(5) . ?
C20 C21 1.389(5) . ?
C20 H20 0.9500 . ?
C21 H21 0.9500 . ?
C22 H22A 0.9800 . ?
C22 H22B 0.9800 . ?
C22 H22C 0.9800 . ?
S1B C16B 1.784(4) . ?
S1B C7B 1.837(4) . ?
O1B C9B 1.339(5) . ?
O1B C8B 1.467(4) . ?
O2B C9B 1.207(5) . ?
O3B N1B 1.218(4) . ?
O4B N1B 1.233(4) . ?
O5B N2B 1.220(5) . ?
O6B N2B 1.220(5) . ?
N1B C12B 1.465(5) . ?
N2B C14B 1.474(5) . ?
C1B C2B 1.522(5) . ?
C1B C6B 1.529(5) . ?
C1B C7B 1.548(6) . ?
C1B H1B 1.0000 . ?
C2B C3B 1.527(6) . ?
C2B H2BA 0.9900 . ?
C2B H2BB 0.9900 . ?
C3B C4B 1.520(6) . ?
C3B H3BA 0.9900 . ?
C3B H3BB 0.9900 . ?
C4B C5B 1.527(6) . ?
C4B H4BA 0.9900 . ?
C4B H4BB 0.9900 . ?
C5B C6B 1.537(6) . ?
C5B H5BA 0.9900 . ?
C5B H5BB 0.9900 . ?
C6B H6BA 0.9900 . ?
C6B H6BB 0.9900 . ?
C7B C8B 1.531(5) . ?
C7B H7B 1.0000 . ?
C8B H8BA 0.9900 . ?
C8B H8BB 0.9900 . ?
C9B C10B 1.496(5) . ?
C10B C11B 1.379(5) . ?
C10B C15B 1.398(6) . ?
C11B C12B 1.385(5) . ?
C11B H11B 0.9500 . ?
C12B C13B 1.384(6) . ?
C13B C14B 1.375(6) . ?
C13B H13B 0.9500 . ?
C14B C15B 1.389(5) . ?
C15B H15B 0.9500 . ?
C16B C17B 1.397(5) . ?
C16B C21B 1.403(5) . ?
C17B C18B 1.393(6) . ?
C17B H17B 0.9500 . ?
C18B C19B 1.391(6) . ?
C18B H18B 0.9500 . ?
C19B C20B 1.402(6) . ?
C19B C22B 1.505(6) . ?
C20B C21B 1.384(6) . ?
C20B H20B 0.9500 . ?
C21B H21B 0.9500 . ?
C22B H22D 0.9800 . ?
C22B H22E 0.9800 . ?
C22B H22F 0.9800 . ?

loop_
_geom_torsion_atom_site_label_1
_geom_torsion_atom_site_label_2
_geom_torsion_atom_site_label_3
_geom_torsion_atom_site_label_4
_geom_torsion
_geom_torsion_site_symmetry_1
_geom_torsion_site_symmetry_2
_geom_torsion_site_symmetry_3
_geom_torsion_site_symmetry_4
_geom_torsion_publ_flag
C6 C1 C2 C3 -57.1(4) . . . . ?
C7 C1 C2 C3 174.8(3) . . . . ?
C1 C2 C3 C4 55.7(4) . . . . ?
C2 C3 C4 C5 -54.5(4) . . . . ?
C3 C4 C5 C6 55.2(4) . . . . ?
C4 C5 C6 C1 -56.1(4) . . . . ?
C2 C1 C6 C5 57.0(4) . . . . ?
C7 C1 C6 C5 -176.5(3) . . . . ?
C2 C1 C7 C8 -156.1(3) . . . . ?
C6 C1 C7 C8 77.7(4) . . . . ?
C2 C1 C7 S1 79.7(3) . . . . ?
C6 C1 C7 S1 -46.4(4) . . . . ?
C16 S1 C7 C8 79.0(3) . . . . ?
C16 S1 C7 C1 -158.5(2) . . . . ?
C9 O1 C8 C7 -76.6(4) . . . . ?
C1 C7 C8 O1 -174.8(3) . . . . ?
S1 C7 C8 O1 -52.5(3) . . . . ?
C8 O1 C9 O2 -5.8(5) . . . . ?
C8 O1 C9 C10 172.8(3) . . . . ?
O2 C9 C10 C15 1.6(5) . . . . ?
O1 C9 C10 C15 -177.0(3) . . . . ?
O2 C9 C10 C11 179.1(3) . . . . ?
O1 C9 C10 C11 0.5(4) . . . . ?
C15 C10 C11 C12 -0.7(5) . . . . ?
C9 C10 C11 C12 -178.2(3) . . . . ?
C10 C11 C12 C13 0.9(5) . . . . ?
C10 C11 C12 N1 179.8(3) . . . . ?
O3 N1 C12 C13 168.3(4) . . . . ?
O4 N1 C12 C13 -12.0(5) . . . . ?
O3 N1 C12 C11 -10.7(5) . . . . ?
O4 N1 C12 C11 169.0(4) . . . . ?
C11 C12 C13 C14 -0.5(5) . . . . ?
N1 C12 C13 C14 -179.3(3) . . . . ?
C12 C13 C14 C15 -0.1(5) . . . . ?
C12 C13 C14 N2 -179.7(3) . . . . ?
O6 N2 C14 C15 -178.6(3) . . . . ?
O5 N2 C14 C15 0.5(5) . . . . ?
O6 N2 C14 C13 0.9(5) . . . . ?
O5 N2 C14 C13 -179.9(3) . . . . ?
C11 C10 C15 C14 0.2(5) . . . . ?
C9 C10 C15 C14 177.7(3) . . . . ?
C13 C14 C15 C10 0.3(5) . . . . ?
N2 C14 C15 C10 179.8(3) . . . . ?
C7 S1 C16 C17 44.5(3) . . . . ?
C7 S1 C16 C21 -139.3(3) . . . . ?
C21 C16 C17 C18 2.1(5) . . . . ?
S1 C16 C17 C18 178.3(3) . . . . ?
C16 C17 C18 C19 -2.7(5) . . . . ?
C17 C18 C19 C20 1.0(5) . . . . ?
C17 C18 C19 C22 -178.6(3) . . . . ?
C18 C19 C20 C21 1.4(6) . . . . ?
C22 C19 C20 C21 -179.1(4) . . . . ?
C19 C20 C21 C16 -2.0(6) . . . . ?
C17 C16 C21 C20 0.3(5) . . . . ?
S1 C16 C21 C20 -176.2(3) . . . . ?
C6B C1B C2B C3B -54.5(4) . . . . ?
C7B C1B C2B C3B 177.7(3) . . . . ?
C1B C2B C3B C4B 55.0(4) . . . . ?
C2B C3B C4B C5B -54.8(4) . . . . ?
C3B C4B C5B C6B 55.9(4) . . . . ?
C2B C1B C6B C5B 54.1(4) . . . . ?
C7B C1B C6B C5B -179.7(3) . . . . ?
C4B C5B C6B C1B -55.6(4) . . . . ?
C2B C1B C7B C8B -166.8(3) . . . . ?
C6B C1B C7B C8B 67.3(4) . . . . ?
C2B C1B C7B S1B 70.8(3) . . . . ?
C6B C1B C7B S1B -55.1(4) . . . . ?
C16B S1B C7B C8B 101.7(3) . . . . ?
C16B S1B C7B C1B -133.8(3) . . . . ?
C9B O1B C8B C7B 87.7(4) . . . . ?
C1B C7B C8B O1B 68.7(4) . . . . ?
S1B C7B C8B O1B -167.6(2) . . . . ?
C8B O1B C9B O2B -3.9(5) . . . . ?
C8B O1B C9B C10B 175.6(3) . . . . ?
O2B C9B C10B C11B 7.3(6) . . . . ?
O1B C9B C10B C11B -172.2(3) . . . . ?
O2B C9B C10B C15B -171.5(4) . . . . ?
O1B C9B C10B C15B 8.9(5) . . . . ?
C15B C10B C11B C12B -0.3(6) . . . . ?
C9B C10B C11B C12B -179.2(3) . . . . ?
C10B C11B C12B C13B 1.7(6) . . . . ?
C10B C11B C12B N1B 179.0(3) . . . . ?
O3B N1B C12B C13B 178.2(4) . . . . ?
O4B N1B C12B C13B -1.7(5) . . . . ?
O3B N1B C12B C11B 0.8(5) . . . . ?
O4B N1B C12B C11B -179.1(4) . . . . ?
C11B C12B C13B C14B -1.9(5) . . . . ?
N1B C12B C13B C14B -179.2(3) . . . . ?
C12B C13B C14B C15B 0.7(6) . . . . ?
C12B C13B C14B N2B 179.2(3) . . . . ?
O6B N2B C14B C13B -9.4(6) . . . . ?
O5B N2B C14B C13B 171.4(4) . . . . ?
O6B N2B C14B C15B 169.2(4) . . . . ?
O5B N2B C14B C15B -10.0(6) . . . . ?
C13B C14B C15B C10B 0.6(6) . . . . ?
N2B C14B C15B C10B -178.0(3) . . . . ?
C11B C10B C15B C14B -0.8(6) . . . . ?
C9B C10B C15B C14B 178.1(4) . . . . ?
C7B S1B C16B C17B -36.5(4) . . . . ?
C7B S1B C16B C21B 146.3(3) . . . . ?
C21B C16B C17B C18B -0.4(6) . . . . ?
S1B C16B C17B C18B -177.6(3) . . . . ?
C16B C17B C18B C19B 0.6(6) . . . . ?
C17B C18B C19B C20B -0.2(6) . . . . ?
C17B C18B C19B C22B -179.6(4) . . . . ?
C18B C19B C20B C21B -0.4(6) . . . . ?
C22B C19B C20B C21B 179.0(4) . . . . ?
C19B C20B C21B C16B 0.7(6) . . . . ?
C17B C16B C21B C20B -0.3(6) . . . . ?
S1B C16B C21B C20B 177.1(3) . . . . ?
